data_7717964
loop_
_publ_author_name
'Rogozhin, Anton'
'Ilichev, Vasily A.'
'Pavlov, Dmitry Igorevich'
'Bochkarev, Mikhail N.'

_publ_section_title
;
 Structurally Isomeric Ditopic 2-Mercaptobenzoxazole and
 2-Hydroxybenzothiazole as Ligands for Design of 2D Sodium-Based
 Luminescent Coordination Polymers
;
_journal_name_full 'Dalton Transactions'
_journal_paper_doi 10.1039/D4DT03427A
_journal_year 2025
_chemical_formula_sum 'C16 H26 N2 Na2 O6 S6'
_chemical_formula_weight 580.73
_space_group_crystal_system monoclinic
_space_group_IT_number 14
_space_group_name_Hall '-P 2yn'
_space_group_name_H-M_alt 'P 1 21/n 1'
_atom_sites_solution_hydrogens geom
_audit_creation_method SHELXL-2018/3
_audit_update_record
;
2024-12-02 deposited with the CCDC.	2025-01-28 downloaded from the CCDC.
;
_cell_angle_alpha 90
_cell_angle_beta 112.633(2)
_cell_angle_gamma 90
_cell_formula_units_Z 4
_cell_length_a 14.4519(7)
_cell_length_b 13.6441(7)
_cell_length_c 14.8205(8)
_cell_measurement_reflns_used 9966
_cell_measurement_temperature 150(2)
_cell_measurement_theta_max 30.5023
_cell_measurement_theta_min 2.2416
_cell_volume 2697.3(2)
_computing_cell_refinement 'SAINT (Bruker-AXS, 2016)'
_computing_data_collection 'APEX3 (Bruker-AXS, 2016)'
_computing_data_reduction 'SAINT (Bruker-AXS, 2016)'
_computing_structure_refinement 'SHELXL-2018/3 (Sheldrick, 2018)'
_diffrn_ambient_temperature 150(2)
_diffrn_detector PIXEL
_diffrn_detector_area_resol_mean 7.41
_diffrn_detector_type 'Bruker PHOTON III area detector'
_diffrn_measured_fraction_theta_full 0.995
_diffrn_measured_fraction_theta_max 0.978
_diffrn_measurement_device 'three-circle diffractometer'
_diffrn_measurement_device_type 'Bruker D8 Venture diffractometer'
_diffrn_measurement_method '\w and \f scans'
_diffrn_radiation_monochromator 'Incoatec HELIOS multilayer mirrors'
_diffrn_radiation_type MoK\a
_diffrn_radiation_wavelength 0.71073
_diffrn_reflns_av_unetI/netI 0.0745
_diffrn_reflns_Laue_measured_fraction_full 0.995
_diffrn_reflns_Laue_measured_fraction_max 0.978
_diffrn_reflns_limit_h_max 19
_diffrn_reflns_limit_h_min -20
_diffrn_reflns_limit_k_max 19
_diffrn_reflns_limit_k_min 0
_diffrn_reflns_limit_l_max 21
_diffrn_reflns_limit_l_min 0
_diffrn_reflns_number 15929
_diffrn_reflns_point_group_measured_fraction_full 0.995
_diffrn_reflns_point_group_measured_fraction_max 0.978
_diffrn_reflns_theta_full 25.242
_diffrn_reflns_theta_max 30.578
_diffrn_reflns_theta_min 1.673
_diffrn_source 'Incoatec IuS3.0 microfocus X-ray tube'
_exptl_absorpt_coefficient_mu 0.572
_exptl_absorpt_correction_T_max 0.74070
_exptl_absorpt_correction_T_min 0.692962
_exptl_absorpt_correction_type multi-scan
_exptl_absorpt_process_details
;
 SADABS 2016/2: Krause, L., Herbst-Irmer, R., Sheldrick G.M. & Stalke D.,
 J. Appl. Cryst. 48 (2015) 3-10
;
_exptl_crystal_colour colourless
_exptl_crystal_density_diffrn 1.430
_exptl_crystal_description block
_exptl_crystal_F_000 1208
_exptl_crystal_size_max 0.200
_exptl_crystal_size_mid 0.120
_exptl_crystal_size_min 0.120
_refine_diff_density_max 1.195
_refine_diff_density_min -1.220
_refine_diff_density_rms 0.105
_refine_ls_extinction_method none
_refine_ls_goodness_of_fit_ref 1.051
_refine_ls_hydrogen_treatment constr
_refine_ls_matrix_type full
_refine_ls_number_parameters 346
_refine_ls_number_reflns 15929
_refine_ls_number_restraints 48
_refine_ls_restrained_S_all 1.117
_refine_ls_R_factor_all 0.1063
_refine_ls_R_factor_gt 0.0634
_refine_ls_shift/su_max 0.001
_refine_ls_shift/su_mean 0.000
_refine_ls_structure_factor_coef Fsqd
_refine_ls_weighting_details 'w=1/[\s^2^(Fo^2^)+(0.0609P)^2^+1.7752P] where P=(Fo^2^+2Fc^2^)/3'
_refine_ls_weighting_scheme calc
_refine_ls_wR_factor_gt 0.1449
_refine_ls_wR_factor_ref 0.1650
_reflns_Friedel_coverage 0.000
_reflns_number_gt 10678
_reflns_number_total 15929
_reflns_threshold_expression 'I > 2\s(I)'
_cod_data_source_file d4dt03427a2.cif
_cod_data_source_block NNSU-4
_cod_original_sg_symbol_H-M 'P 21/n'
_cod_database_code 7717964
_shelx_shelxl_version_number 2018/3
_shelx_space_group_comment
;
The symmetry employed for this shelxl refinement is uniquely defined
by the following loop, which should always be used as a source of
symmetry information in preference to the above space-group names.
They are only intended as comments.
;

loop_
_space_group_symop_operation_xyz
'x, y, z'
'-x+1/2, y+1/2, -z+1/2'
'-x, -y, -z'
'x-1/2, -y-1/2, z-1/2'

loop_
_atom_site_label
_atom_site_type_symbol
_atom_site_fract_x
_atom_site_fract_y
_atom_site_fract_z
_atom_site_U_iso_or_equiv
_atom_site_adp_type
_atom_site_occupancy
_atom_site_site_symmetry_order
_atom_site_calc_flag
_atom_site_refinement_flags_posn
_atom_site_refinement_flags_adp
_atom_site_refinement_flags_occupancy
_atom_site_disorder_assembly
_atom_site_disorder_group
S3 S 0.33993(6) 0.57206(7) 0.33777(6) 0.02903(19) Uani 1 1 d . . . . .
Na1 Na 0.48074(9) 0.37551(9) 0.44599(9) 0.0260(3) Uani 1 1 d . . . . .
O1 O 0.45545(17) 0.07973(16) 0.32143(16) 0.0282(5) Uani 1 1 d . . . . .
N1 N 0.4654(2) 0.19151(19) 0.4376(2) 0.0292(6) Uani 1 1 d . . . . .
C1 C 0.4487(2) 0.1786(2) 0.3451(2) 0.0249(6) Uani 1 1 d . . . . .
Na2 Na 0.39476(9) 0.44654(9) 0.63184(9) 0.0251(3) Uani 1 1 d . . . . .
O2 O 0.45512(17) 0.31942(16) 0.92113(15) 0.0280(5) Uani 1 1 d . . . . .
N2 N 0.4664(2) 0.4336(2) 0.81461(19) 0.0288(6) Uani 1 1 d . . . . .
C2 C 0.4786(2) 0.0298(2) 0.4082(2) 0.0250(6) Uani 1 1 d . . . . .
O3 O 0.2338(2) 0.4488(2) 0.6386(2) 0.0514(8) Uani 1 1 d . . . . .
S4 S 0.24754(7) 0.32022(8) 0.41236(7) 0.0439(3) Uani 1 1 d . . . . .
O4 O 0.33781(17) 0.37749(18) 0.47696(18) 0.0339(5) Uani 1 1 d . . . . .
C4 C 0.5062(3) 0.0694(2) 0.5767(2) 0.0299(7) Uani 1 1 d . . . . .
H4 H 0.510202 0.114044 0.627318 0.036 Uiso 1 1 calc R U . . .
O5 O 0.63820(18) 0.38960(17) 0.44210(18) 0.0349(6) Uani 1 1 d . . . . .
C5 C 0.4858(2) 0.4782(2) 0.9048(2) 0.0269(7) Uani 1 1 d . . . . .
O6 O 0.44758(15) 0.53996(16) 0.39202(15) 0.0246(5) Uani 1 1 d . . . . .
C6 C 0.4780(2) 0.4076(2) 0.9703(2) 0.0268(7) Uani 1 1 d . . . . .
C7 C 0.4914(3) 0.4246(2) 1.0662(2) 0.0306(7) Uani 1 1 d . . . . .
H7 H 0.485616 0.374846 1.108523 0.037 Uiso 1 1 calc R U . . .
C8 C 0.4486(2) 0.3407(2) 0.8260(2) 0.0247(6) Uani 1 1 d . . . . .
C3 C 0.4845(2) 0.0986(2) 0.4804(2) 0.0251(6) Uani 1 1 d . . . . .
C501 C 0.6949(3) 0.3296(3) 0.3053(3) 0.0538(7) Uani 1 1 d . U . . .
H1A H 0.629864 0.310667 0.255527 0.081 Uiso 1 1 calc R U . A 1
H1B H 0.748019 0.290530 0.297154 0.081 Uiso 1 1 calc R U . A 1
H1C H 0.706967 0.399318 0.298002 0.081 Uiso 1 1 calc R U . A 1
S2 S 0.41987(6) 0.24875(6) 0.74328(6) 0.03048(19) Uani 1 1 d . . . . .
S1 S 0.42252(7) 0.26305(6) 0.25492(6) 0.03103(19) Uani 1 1 d . . . . .
C9 C 0.3486(3) 0.7011(3) 0.3240(3) 0.0420(9) Uani 1 1 d . . . . .
H00A H 0.282107 0.727361 0.284808 0.063 Uiso 1 1 calc R U . . .
H00B H 0.394469 0.714515 0.291014 0.063 Uiso 1 1 calc R U . . .
H00C H 0.374078 0.732233 0.388515 0.063 Uiso 1 1 calc R U . . .
C10 C 0.3086(3) 0.5353(4) 0.2141(3) 0.0481(10) Uani 1 1 d . . . . .
H00D H 0.243366 0.562921 0.173063 0.072 Uiso 1 1 calc R U . . .
H00E H 0.305420 0.463628 0.209933 0.072 Uiso 1 1 calc R U . . .
H00F H 0.359921 0.559171 0.191437 0.072 Uiso 1 1 calc R U . . .
C11 C 0.1441(3) 0.3968(4) 0.3965(3) 0.0552(11) Uani 1 1 d . . . . .
H00G H 0.081837 0.361509 0.359857 0.083 Uiso 1 1 calc R U . . .
H00H H 0.148053 0.455653 0.360288 0.083 Uiso 1 1 calc R U . . .
H00I H 0.144964 0.415723 0.460622 0.083 Uiso 1 1 calc R U . . .
C12 C 0.2264(3) 0.2293(3) 0.4885(4) 0.0565(12) Uani 1 1 d . . . . .
H00J H 0.162914 0.195698 0.452428 0.085 Uiso 1 1 calc R U . . .
H00K H 0.223393 0.260459 0.546833 0.085 Uiso 1 1 calc R U . . .
H00L H 0.281370 0.181595 0.508045 0.085 Uiso 1 1 calc R U . . .
S101 S 0.1940(7) 0.4133(6) 0.7092(7) 0.075(2) Uani 0.5 1 d . U P B 1
C101 C 0.1982(8) 0.4895(9) 0.8013(8) 0.081(3) Uani 0.5 1 d . U P B 1
H5A H 0.152636 0.465397 0.831041 0.121 Uiso 0.5 1 calc R U P B 1
H5B H 0.177776 0.555556 0.775218 0.121 Uiso 0.5 1 calc R U P B 1
H5C H 0.266742 0.491622 0.850839 0.121 Uiso 0.5 1 calc R U P B 1
C102 C 0.0596(9) 0.4109(10) 0.6376(11) 0.090(3) Uani 0.5 1 d . U P B 1
H7A H 0.024873 0.385206 0.677811 0.135 Uiso 0.5 1 calc R U P B 1
H7B H 0.045626 0.368734 0.580331 0.135 Uiso 0.5 1 calc R U P B 1
H7C H 0.035929 0.477524 0.616099 0.135 Uiso 0.5 1 calc R U P B 1
C201 C 0.1254(9) 0.2885(8) 0.6609(9) 0.078(3) Uani 0.5 1 d . U P B 2
H4A H 0.087808 0.269190 0.700789 0.118 Uiso 0.5 1 calc R U P B 2
H4B H 0.176592 0.239044 0.666992 0.118 Uiso 0.5 1 calc R U P B 2
H4C H 0.079395 0.293896 0.592346 0.118 Uiso 0.5 1 calc R U P B 2
S201 S 0.1835(6) 0.4025(5) 0.7017(5) 0.0420(11) Uani 0.5 1 d . U P B 2
C202 C 0.0704(8) 0.4708(8) 0.6673(9) 0.064(2) Uani 0.5 1 d . U P B 2
H8A H 0.031395 0.447425 0.704413 0.095 Uiso 0.5 1 calc R U P B 2
H8B H 0.031244 0.462193 0.597234 0.095 Uiso 0.5 1 calc R U P B 2
H8C H 0.086224 0.540368 0.681361 0.095 Uiso 0.5 1 calc R U P B 2
S301 S 0.69451(16) 0.31000(14) 0.41585(17) 0.0355(4) Uani 0.6 1 d . U P C 1
C301 C 0.8254(4) 0.3463(4) 0.4906(4) 0.0288(9) Uani 0.6 1 d . U P C 1
H6A H 0.871795 0.302353 0.476496 0.043 Uiso 0.6 1 calc R U P C 1
H6B H 0.836949 0.342002 0.560084 0.043 Uiso 0.6 1 calc R U P C 1
H6C H 0.836691 0.413837 0.474629 0.043 Uiso 0.6 1 calc R U P C 1
C401 C 0.7220(8) 0.2112(8) 0.4645(8) 0.0476(15) Uani 0.4 1 d . U P C 2
H2A H 0.771646 0.172053 0.450295 0.071 Uiso 0.4 1 calc R U P C 2
H2B H 0.654770 0.185030 0.427691 0.071 Uiso 0.4 1 calc R U P C 2
H2C H 0.736188 0.208195 0.534633 0.071 Uiso 0.4 1 calc R U P C 2
S401 S 0.7283(3) 0.3392(3) 0.4285(3) 0.0512(7) Uani 0.4 1 d . U P C 2

loop_
_atom_site_aniso_label
_atom_site_aniso_U_11
_atom_site_aniso_U_22
_atom_site_aniso_U_33
_atom_site_aniso_U_23
_atom_site_aniso_U_13
_atom_site_aniso_U_12
S3 0.0192(4) 0.0406(5) 0.0280(4) 0.0103(3) 0.0100(3) 0.0043(3)
Na1 0.0301(7) 0.0229(6) 0.0282(6) 0.0001(5) 0.0147(6) 0.0021(5)
O1 0.0377(13) 0.0246(11) 0.0247(11) -0.0029(9) 0.0147(10) -0.0023(10)
N1 0.0404(17) 0.0223(13) 0.0287(14) -0.0011(10) 0.0176(13) 0.0009(11)
C1 0.0224(15) 0.0232(15) 0.0297(16) -0.0033(12) 0.0106(13) -0.0028(12)
Na2 0.0235(6) 0.0314(7) 0.0235(6) 0.0035(5) 0.0124(5) 0.0031(5)
O2 0.0364(13) 0.0276(11) 0.0225(11) 0.0020(9) 0.0143(10) -0.0055(10)
N2 0.0325(15) 0.0343(15) 0.0212(13) 0.0019(11) 0.0121(12) -0.0043(12)
C2 0.0300(17) 0.0255(15) 0.0231(15) -0.0041(12) 0.0142(13) -0.0033(13)
O3 0.0421(16) 0.067(2) 0.0609(18) 0.0298(15) 0.0376(15) 0.0178(14)
S4 0.0353(5) 0.0521(6) 0.0439(5) -0.0255(4) 0.0149(4) -0.0125(4)
O4 0.0252(12) 0.0398(14) 0.0385(13) -0.0130(11) 0.0143(11) -0.0085(10)
C4 0.045(2) 0.0226(15) 0.0267(16) -0.0079(12) 0.0184(15) -0.0031(14)
O5 0.0403(14) 0.0342(13) 0.0408(14) 0.0015(10) 0.0272(12) 0.0077(11)
C5 0.0270(16) 0.0343(17) 0.0212(15) 0.0039(12) 0.0114(13) -0.0045(13)
O6 0.0195(11) 0.0292(11) 0.0244(11) 0.0061(9) 0.0077(9) 0.0045(9)
C6 0.0289(17) 0.0291(16) 0.0240(15) 0.0033(12) 0.0120(13) -0.0054(13)
C7 0.0411(19) 0.0307(17) 0.0222(15) 0.0055(13) 0.0148(14) -0.0086(15)
C8 0.0211(15) 0.0336(16) 0.0205(14) 0.0021(12) 0.0093(12) -0.0022(13)
C3 0.0297(17) 0.0220(14) 0.0275(16) -0.0051(12) 0.0152(14) -0.0026(12)
C501 0.0477(14) 0.0567(14) 0.0559(12) -0.0025(11) 0.0186(12) 0.0112(11)
S2 0.0323(4) 0.0319(4) 0.0285(4) -0.0022(3) 0.0131(4) 0.0000(3)
S1 0.0331(5) 0.0308(4) 0.0292(4) 0.0032(3) 0.0120(4) -0.0017(3)
C9 0.034(2) 0.040(2) 0.053(2) 0.0204(17) 0.0166(18) 0.0138(16)
C10 0.029(2) 0.078(3) 0.0311(19) 0.0012(19) 0.0049(16) 0.004(2)
C11 0.029(2) 0.064(3) 0.060(3) -0.009(2) 0.002(2) -0.0037(19)
C12 0.046(3) 0.040(2) 0.082(3) -0.016(2) 0.022(2) -0.0174(19)
S101 0.078(4) 0.070(4) 0.115(5) 0.062(3) 0.078(4) 0.048(3)
C101 0.083(6) 0.107(7) 0.091(6) 0.035(5) 0.076(5) 0.044(5)
C102 0.080(6) 0.095(7) 0.136(8) 0.041(6) 0.086(6) 0.016(6)
C201 0.078(6) 0.075(6) 0.088(6) 0.011(5) 0.038(5) -0.009(5)
S201 0.053(2) 0.0370(17) 0.054(2) 0.0101(15) 0.0415(17) 0.0041(15)
C202 0.060(5) 0.056(5) 0.101(6) 0.012(5) 0.061(5) 0.011(4)
S301 0.0352(11) 0.0243(8) 0.0441(9) -0.0082(7) 0.0121(8) 0.0055(6)
C301 0.028(2) 0.0262(19) 0.034(2) -0.0024(17) 0.0140(17) 0.0123(17)
C401 0.044(3) 0.055(3) 0.055(3) 0.010(3) 0.031(2) 0.025(2)
S401 0.0470(16) 0.0582(17) 0.0562(14) 0.0074(13) 0.0285(13) 0.0226(12)

loop_
_atom_type_symbol
_atom_type_description
_atom_type_scat_dispersion_real
_atom_type_scat_dispersion_imag
_atom_type_scat_source
C C 0.0033 0.0016 'International Tables Vol C Tables 4.2.6.8 and 6.1.1.4'
H H 0.0000 0.0000 'International Tables Vol C Tables 4.2.6.8 and 6.1.1.4'
N N 0.0061 0.0033 'International Tables Vol C Tables 4.2.6.8 and 6.1.1.4'
O O 0.0106 0.0060 'International Tables Vol C Tables 4.2.6.8 and 6.1.1.4'
Na Na 0.0362 0.0249 'International Tables Vol C Tables 4.2.6.8 and 6.1.1.4'
S S 0.1246 0.1234 'International Tables Vol C Tables 4.2.6.8 and 6.1.1.4'

loop_
_geom_angle_atom_site_label_1
_geom_angle_atom_site_label_2
_geom_angle_atom_site_label_3
_geom_angle
_geom_angle_site_symmetry_1
_geom_angle_site_symmetry_3
_geom_angle_publ_flag
O6 S3 C9 104.07(15) . . ?
O6 S3 C10 105.47(16) . . ?
C9 S3 C10 99.3(2) . . ?
O6 S3 Na1 44.93(9) . 3_666 ?
C9 S3 Na1 80.52(14) . 3_666 ?
C10 S3 Na1 147.66(13) . 3_666 ?
O6 S3 Na1 37.82(9) . . ?
C9 S3 Na1 141.54(13) . . ?
C10 S3 Na1 97.65(15) . . ?
Na1 S3 Na1 67.05(4) 3_666 . ?
O4 Na1 O5 169.16(10) . . ?
O4 Na1 O6 88.60(9) . . ?
O5 Na1 O6 89.20(9) . . ?
O4 Na1 O6 82.77(8) . 3_666 ?
O5 Na1 O6 86.41(9) . 3_666 ?
O6 Na1 O6 80.94(8) . 3_666 ?
O4 Na1 N1 87.29(10) . . ?
O5 Na1 N1 98.66(10) . . ?
O6 Na1 N1 157.65(10) . . ?
O6 Na1 N1 120.22(9) 3_666 . ?
O4 Na1 C1 97.58(9) . . ?
O5 Na1 C1 91.51(9) . . ?
O6 Na1 C1 134.63(9) . . ?
O6 Na1 C1 144.38(9) 3_666 . ?
N1 Na1 C1 25.28(8) . . ?
O4 Na1 S1 104.23(7) . . ?
O5 Na1 S1 86.61(7) . . ?
O6 Na1 S1 102.47(7) . . ?
O6 Na1 S1 172.18(7) 3_666 . ?
N1 Na1 S1 57.55(7) . . ?
C1 Na1 S1 32.44(6) . . ?
O4 Na1 S4 23.36(6) . . ?
O5 Na1 S4 167.34(8) . . ?
O6 Na1 S4 95.94(7) . . ?
O6 Na1 S4 105.80(6) 3_666 . ?
N1 Na1 S4 72.51(7) . . ?
C1 Na1 S4 76.64(6) . . ?
S1 Na1 S4 80.99(4) . . ?
O4 Na1 S3 103.48(7) . 3_666 ?
O5 Na1 S3 66.21(7) . 3_666 ?
O6 Na1 S3 95.90(7) . 3_666 ?
O6 Na1 S3 25.34(5) 3_666 3_666 ?
N1 Na1 S3 106.42(8) . 3_666 ?
C1 Na1 S3 125.51(7) . 3_666 ?
S1 Na1 S3 146.92(5) . 3_666 ?
S4 Na1 S3 124.44(4) . 3_666 ?
O4 Na1 S3 70.08(7) . . ?
O5 Na1 S3 110.00(7) . . ?
O6 Na1 S3 23.10(5) . . ?
O6 Na1 S3 92.35(6) 3_666 . ?
N1 Na1 S3 137.97(8) . . ?
C1 Na1 S3 121.44(7) . . ?
S1 Na1 S3 93.34(4) . . ?
S4 Na1 S3 73.49(4) . . ?
S3 Na1 S3 112.95(4) 3_666 . ?
O4 Na1 Na2 133.10(8) . 3_666 ?
O5 Na1 Na2 44.86(6) . 3_666 ?
O6 Na1 Na2 44.67(6) . 3_666 ?
O6 Na1 Na2 85.43(6) 3_666 3_666 ?
N1 Na1 Na2 136.65(8) . 3_666 ?
C1 Na1 Na2 117.22(7) . 3_666 ?
S1 Na1 Na2 92.09(4) . 3_666 ?
S4 Na1 Na2 137.68(5) . 3_666 ?
S3 Na1 Na2 81.88(4) 3_666 3_666 ?
S3 Na1 Na2 65.25(3) . 3_666 ?
O4 Na1 Na2 39.62(6) . . ?
O5 Na1 Na2 129.60(8) . . ?
O6 Na1 Na2 85.29(6) . . ?
O6 Na1 Na2 43.24(5) 3_666 . ?
N1 Na1 Na2 105.02(7) . . ?
C1 Na1 Na2 126.26(7) . . ?
S1 Na1 Na2 143.42(5) . . ?
S4 Na1 Na2 62.57(3) . . ?
S3 Na1 Na2 64.65(3) 3_666 . ?
S3 Na1 Na2 79.95(3) . . ?
Na2 Na1 Na2 116.48(4) 3_666 . ?
C2 O1 C1 104.9(2) . . ?
C1 N1 C3 106.2(3) . . ?
C1 N1 Na1 99.38(19) . . ?
C3 N1 Na1 152.1(2) . . ?
N1 C1 O1 112.8(3) . . ?
N1 C1 S1 129.1(2) . . ?
O1 C1 S1 118.1(2) . . ?
N1 C1 Na1 55.34(16) . . ?
O1 C1 Na1 164.5(2) . . ?
S1 C1 Na1 74.41(11) . . ?
O4 Na2 O3 93.83(10) . . ?
O4 Na2 O6 83.28(8) . 3_666 ?
O3 Na2 O6 172.56(10) . 3_666 ?
O4 Na2 O5 89.67(9) . 3_666 ?
O3 Na2 O5 88.98(9) . 3_666 ?
O6 Na2 O5 84.16(8) 3_666 3_666 ?
O4 Na2 N2 151.96(11) . . ?
O3 Na2 N2 87.66(10) . . ?
O6 Na2 N2 98.12(9) 3_666 . ?
O5 Na2 N2 118.36(10) 3_666 . ?
O4 Na2 C8 127.41(10) . . ?
O3 Na2 C8 82.18(9) . . ?
O6 Na2 C8 105.03(8) 3_666 . ?
O5 Na2 C8 142.20(9) 3_666 . ?
N2 Na2 C8 25.20(9) . . ?
O4 Na2 S2 95.59(8) . . ?
O3 Na2 S2 84.51(7) . . ?
O6 Na2 S2 102.56(6) 3_666 . ?
O5 Na2 S2 171.88(7) 3_666 . ?
N2 Na2 S2 56.64(7) . . ?
C8 Na2 S2 31.86(6) . . ?
O4 Na2 S401 98.05(10) . 3_666 ?
O3 Na2 S401 64.66(10) . 3_666 ?
O6 Na2 S401 108.87(9) 3_666 3_666 ?
O5 Na2 S401 25.38(8) 3_666 3_666 ?
N2 Na2 S401 107.77(10) . 3_666 ?
C8 Na2 S401 125.58(10) . 3_666 ?
S2 Na2 S401 146.91(8) . 3_666 ?
O4 Na2 Na1 89.26(7) . 3_666 ?
O3 Na2 Na1 130.42(8) . 3_666 ?
O6 Na2 Na1 42.95(6) 3_666 3_666 ?
O5 Na2 Na1 41.51(6) 3_666 3_666 ?
N2 Na2 Na1 110.90(8) . 3_666 ?
C8 Na2 Na1 132.04(7) . 3_666 ?
S2 Na2 Na1 144.41(5) . 3_666 ?
O4 Na2 Na1 38.85(6) . . ?
O3 Na2 Na1 132.59(9) . . ?
O6 Na2 Na1 44.51(6) 3_666 . ?
O5 Na2 Na1 88.17(6) 3_666 . ?
N2 Na2 Na1 133.96(8) . . ?
C8 Na2 Na1 124.30(7) . . ?
S2 Na2 Na1 99.80(4) . . ?
S401 Na2 Na1 109.70(8) 3_666 . ?
Na1 Na2 Na1 63.52(4) 3_666 . ?
C6 O2 C8 105.1(2) . . ?
C8 N2 C5 105.9(3) . . ?
C8 N2 Na2 100.8(2) . . ?
C5 N2 Na2 148.4(2) . . ?
C4 C2 O1 127.1(3) 3_656 . ?
C4 C2 C3 125.3(3) 3_656 . ?
O1 C2 C3 107.6(3) . . ?
S101 O3 Na2 133.8(4) . . ?
S201 O3 Na2 136.8(4) . . ?
O4 S4 C11 105.06(18) . . ?
O4 S4 C12 106.05(18) . . ?
C11 S4 C12 98.9(2) . . ?
O4 S4 Na1 36.92(9) . . ?
C11 S4 Na1 130.46(16) . . ?
C12 S4 Na1 118.54(16) . . ?
S4 O4 Na1 119.72(13) . . ?
S4 O4 Na2 136.93(14) . . ?
Na1 O4 Na2 101.53(10) . . ?
C2 C4 C3 113.9(3) 3_656 . ?
C2 C4 H4 123.1 3_656 . ?
C3 C4 H4 123.1 . . ?
S301 O5 Na1 125.93(16) . . ?
S401 O5 Na1 148.3(2) . . ?
S301 O5 Na2 125.23(16) . 3_666 ?
Na1 O5 Na2 93.63(9) . 3_666 ?
C7 C5 N2 130.3(3) 3_667 . ?
C7 C5 C6 120.9(3) 3_667 . ?
N2 C5 C6 108.8(3) . . ?
S3 O6 Na1 119.09(12) . . ?
S3 O6 Na2 136.51(12) . 3_666 ?
Na1 O6 Na2 92.38(8) . 3_666 ?
S3 O6 Na1 109.73(11) . 3_666 ?
Na1 O6 Na1 99.06(8) . 3_666 ?
Na2 O6 Na1 92.25(8) 3_666 3_666 ?
C7 C6 O2 127.0(3) . . ?
C7 C6 C5 125.5(3) . . ?
O2 C6 C5 107.5(3) . . ?
C6 C7 C5 113.7(3) . 3_667 ?
C6 C7 H7 123.2 . . ?
C5 C7 H7 123.2 3_667 . ?
N2 C8 O2 112.7(3) . . ?
N2 C8 S2 128.8(2) . . ?
O2 C8 S2 118.5(2) . . ?
N2 C8 Na2 54.05(16) . . ?
O2 C8 Na2 160.1(2) . . ?
S2 C8 Na2 76.35(11) . . ?
N1 C3 C4 130.6(3) . . ?
N1 C3 C2 108.6(3) . . ?
C4 C3 C2 120.8(3) . . ?
S301 C501 H1A 109.5 . . ?
S301 C501 H1B 109.5 . . ?
H1A C501 H1B 109.5 . . ?
S301 C501 H1C 109.5 . . ?
H1A C501 H1C 109.5 . . ?
H1B C501 H1C 109.5 . . ?
C8 S2 Na2 71.79(11) . . ?
C1 S1 Na1 73.15(11) . . ?
S3 C9 H00A 109.5 . . ?
S3 C9 H00B 109.5 . . ?
H00A C9 H00B 109.5 . . ?
S3 C9 H00C 109.5 . . ?
H00A C9 H00C 109.5 . . ?
H00B C9 H00C 109.5 . . ?
S3 C10 H00D 109.5 . . ?
S3 C10 H00E 109.5 . . ?
H00D C10 H00E 109.5 . . ?
S3 C10 H00F 109.5 . . ?
H00D C10 H00F 109.5 . . ?
H00E C10 H00F 109.5 . . ?
S4 C11 H00G 109.5 . . ?
S4 C11 H00H 109.5 . . ?
H00G C11 H00H 109.5 . . ?
S4 C11 H00I 109.5 . . ?
H00G C11 H00I 109.5 . . ?
H00H C11 H00I 109.5 . . ?
S4 C12 H00J 109.5 . . ?
S4 C12 H00K 109.5 . . ?
H00J C12 H00K 109.5 . . ?
S4 C12 H00L 109.5 . . ?
H00J C12 H00L 109.5 . . ?
H00K C12 H00L 109.5 . . ?
O3 S101 C101 118.2(7) . . ?
O3 S101 C102 102.4(6) . . ?
C101 S101 C102 100.4(7) . . ?
S101 C101 H5A 109.5 . . ?
S101 C101 H5B 109.5 . . ?
H5A C101 H5B 109.5 . . ?
S101 C101 H5C 109.5 . . ?
H5A C101 H5C 109.5 . . ?
H5B C101 H5C 109.5 . . ?
S101 C102 H7A 109.5 . . ?
S101 C102 H7B 109.5 . . ?
H7A C102 H7B 109.5 . . ?
S101 C102 H7C 109.5 . . ?
H7A C102 H7C 109.5 . . ?
H7B C102 H7C 109.5 . . ?
S201 C201 H4A 109.5 . . ?
S201 C201 H4B 109.5 . . ?
H4A C201 H4B 109.5 . . ?
S201 C201 H4C 109.5 . . ?
H4A C201 H4C 109.5 . . ?
H4B C201 H4C 109.5 . . ?
O3 S201 C201 115.6(5) . . ?
O3 S201 C202 102.2(6) . . ?
C201 S201 C202 95.7(7) . . ?
S201 C202 H8A 109.5 . . ?
S201 C202 H8B 109.5 . . ?
H8A C202 H8B 109.5 . . ?
S201 C202 H8C 109.5 . . ?
H8A C202 H8C 109.5 . . ?
H8B C202 H8C 109.5 . . ?
O5 S301 C501 110.3(2) . . ?
O5 S301 C301 100.5(2) . . ?
C501 S301 C301 99.0(3) . . ?
S301 C301 H6A 109.5 . . ?
S301 C301 H6B 109.5 . . ?
H6A C301 H6B 109.5 . . ?
S301 C301 H6C 109.5 . . ?
H6A C301 H6C 109.5 . . ?
H6B C301 H6C 109.5 . . ?
S401 C401 H2A 109.5 . . ?
S401 C401 H2B 109.5 . . ?
H2A C401 H2B 109.5 . . ?
S401 C401 H2C 109.5 . . ?
H2A C401 H2C 109.5 . . ?
H2B C401 H2C 109.5 . . ?
O5 S401 C501 105.5(3) . . ?
O5 S401 C401 104.2(4) . . ?
C501 S401 C401 102.3(4) . . ?
O5 S401 Na2 42.68(14) . 3_666 ?
C501 S401 Na2 83.1(2) . 3_666 ?

loop_
_geom_bond_atom_site_label_1
_geom_bond_atom_site_label_2
_geom_bond_distance
_geom_bond_site_symmetry_2
_geom_bond_publ_flag
S3 O6 1.515(2) . ?
S3 C9 1.782(4) . ?
S3 C10 1.782(4) . ?
S3 Na1 3.3326(15) 3_666 ?
S3 Na1 3.3755(15) . ?
Na1 O4 2.282(2) . ?
Na1 O5 2.306(3) . ?
Na1 O6 2.368(2) . ?
Na1 O6 2.501(2) 3_666 ?
Na1 N1 2.519(3) . ?
Na1 C1 3.022(3) . ?
Na1 S1 3.0411(15) . ?
Na1 S4 3.2989(16) . ?
Na1 Na2 3.4728(17) 3_666 ?
Na1 Na2 3.5642(16) . ?
O1 C2 1.379(4) . ?
O1 C1 1.407(4) . ?
N1 C1 1.308(4) . ?
N1 C3 1.397(4) . ?
C1 S1 1.694(3) . ?
Na2 O4 2.320(3) . ?
Na2 O3 2.367(3) . ?
Na2 O6 2.443(2) 3_666 ?
Na2 O5 2.454(3) 3_666 ?
Na2 N2 2.506(3) . ?
Na2 C8 3.042(3) . ?
Na2 S2 3.1115(15) . ?
Na2 S401 3.358(4) 3_666 ?
O2 C6 1.379(4) . ?
O2 C8 1.406(3) . ?
N2 C8 1.318(4) . ?
N2 C5 1.396(4) . ?
C2 C4 1.376(4) 3_656 ?
C2 C3 1.401(4) . ?
O3 S101 1.457(9) . ?
O3 S201 1.524(8) . ?
S4 O4 1.506(2) . ?
S4 C11 1.764(4) . ?
S4 C12 1.781(5) . ?
C4 C3 1.397(4) . ?
C4 H4 0.9500 . ?
O5 S301 1.496(3) . ?
O5 S401 1.552(4) . ?
C5 C7 1.393(5) 3_667 ?
C5 C6 1.402(4) . ?
C6 C7 1.378(4) . ?
C7 H7 0.9500 . ?
C8 S2 1.690(3) . ?
C501 S301 1.662(5) . ?
C501 S401 1.705(6) . ?
C501 H1A 0.9800 . ?
C501 H1B 0.9800 . ?
C501 H1C 0.9800 . ?
C9 H00A 0.9800 . ?
C9 H00B 0.9800 . ?
C9 H00C 0.9800 . ?
C10 H00D 0.9800 . ?
C10 H00E 0.9800 . ?
C10 H00F 0.9800 . ?
C11 H00G 0.9800 . ?
C11 H00H 0.9800 . ?
C11 H00I 0.9800 . ?
C12 H00J 0.9800 . ?
C12 H00K 0.9800 . ?
C12 H00L 0.9800 . ?
S101 C101 1.699(14) . ?
S101 C102 1.820(17) . ?
C101 H5A 0.9800 . ?
C101 H5B 0.9800 . ?
C101 H5C 0.9800 . ?
C102 H7A 0.9800 . ?
C102 H7B 0.9800 . ?
C102 H7C 0.9800 . ?
C201 S201 1.760(13) . ?
C201 H4A 0.9800 . ?
C201 H4B 0.9800 . ?
C201 H4C 0.9800 . ?
S201 C202 1.777(13) . ?
C202 H8A 0.9800 . ?
C202 H8B 0.9800 . ?
C202 H8C 0.9800 . ?
S301 C301 1.854(6) . ?
C301 H6A 0.9800 . ?
C301 H6B 0.9800 . ?
C301 H6C 0.9800 . ?
C401 S401 1.839(11) . ?
C401 H2A 0.9800 . ?
C401 H2B 0.9800 . ?
C401 H2C 0.9800 . ?
